data_7000173
loop_
_publ_author_name
'Minasian, Stefan G.'
'Arnold, John'

_publ_section_title
;
 Aluminium, zinc, gallium, and cadmium complexes supported by a
 monoanionic [N2P2] ligand
;
_journal_issue 1
_journal_name_full 'Dalton Transactions'
_journal_page_first 106
_journal_page_last 110
_journal_paper_doi 10.1039/b815854a
_journal_year 2009
_chemical_formula_moiety 'C22 H51 Cd Cl N2 P2 Si'
_chemical_formula_sum 'C22 H51 Cd Cl N2 P2 Si'
_chemical_formula_weight 581.53
_chemical_name_systematic
;
?
;
_space_group_IT_number 29
_symmetry_cell_setting orthorhombic
_symmetry_space_group_name_Hall 'P 2c -2ac'
_symmetry_space_group_name_H-M 'P c a 21'
_atom_sites_solution_hydrogens geom
_atom_sites_solution_primary direct
_atom_sites_solution_secondary difmap
_audit_creation_method SHELXL-97
_cell_angle_alpha 90.00
_cell_angle_beta 90.00
_cell_angle_gamma 90.00
_cell_formula_units_Z 8
_cell_length_a 23.375(8)
_cell_length_b 16.608(6)
_cell_length_c 15.136(5)
_cell_measurement_reflns_used 17428
_cell_measurement_temperature 193(2)
_cell_measurement_theta_max 32.95
_cell_measurement_theta_min 3.50
_cell_volume 5876(4)
_computing_cell_refinement 'Bruker SAINT v7.07'
_computing_data_reduction 'Bruker SAINT v7.07'
_computing_structure_refinement 'SHELXL-97 (Sheldrick, 1997)'
_computing_structure_solution 'SHELXS-97 (Sheldrick, 1990)'
_diffrn_ambient_temperature 193(2)
_diffrn_measured_fraction_theta_full 0.957
_diffrn_measured_fraction_theta_max 0.957
_diffrn_measurement_device_type 'Beamline 11.3.1 ALS'
_diffrn_measurement_method '\w scans'
_diffrn_radiation_monochromator mirrors
_diffrn_radiation_source 'fine-focus sealed tube'
_diffrn_radiation_wavelength 0.77490
_diffrn_reflns_av_R_equivalents 0.0606
_diffrn_reflns_av_sigmaI/netI 0.0522
_diffrn_reflns_limit_h_max 32
_diffrn_reflns_limit_h_min -32
_diffrn_reflns_limit_k_max 23
_diffrn_reflns_limit_k_min -22
_diffrn_reflns_limit_l_max 21
_diffrn_reflns_limit_l_min -21
_diffrn_reflns_number 79744
_diffrn_reflns_theta_full 34.02
_diffrn_reflns_theta_max 34.02
_diffrn_reflns_theta_min 3.74
_diffrn_standards_decay_% 0
_diffrn_standards_interval_count 0
_diffrn_standards_interval_time 0
_diffrn_standards_number 0
_exptl_absorpt_coefficient_mu 1.243
_exptl_absorpt_correction_T_max 1
_exptl_absorpt_correction_T_min 0.832113
_exptl_absorpt_correction_type empirical
_exptl_absorpt_process_details 'Blessing, 1995'
_exptl_crystal_colour colorless
_exptl_crystal_density_diffrn 1.315
_exptl_crystal_density_method 'not measured'
_exptl_crystal_description needle
_exptl_crystal_F_000 2448
_exptl_crystal_size_max 0.35
_exptl_crystal_size_mid 0.11
_exptl_crystal_size_min 0.05
_refine_diff_density_max 0.580
_refine_diff_density_min -0.528
_refine_diff_density_rms 0.075
_refine_ls_abs_structure_details 'Flack H D (1983), Acta Cryst. A39, 876-881'
_refine_ls_abs_structure_Flack 0.255(12)
_refine_ls_extinction_method none
_refine_ls_goodness_of_fit_ref 1.146
_refine_ls_hydrogen_treatment constr
_refine_ls_matrix_type full
_refine_ls_number_parameters 523
_refine_ls_number_reflns 17336
_refine_ls_number_restraints 1
_refine_ls_restrained_S_all 1.146
_refine_ls_R_factor_all 0.0378
_refine_ls_R_factor_gt 0.0347
_refine_ls_shift/su_max 0.001
_refine_ls_shift/su_mean 0.000
_refine_ls_structure_factor_coef Fsqd
_refine_ls_weighting_details 'calc w=1/[\s^2^(Fo^2^)+(0.0309P)^2^+0.0000P] where P=(Fo^2^+2Fc^2^)/3'
_refine_ls_weighting_scheme calc
_refine_ls_wR_factor_gt 0.0854
_refine_ls_wR_factor_ref 0.0868
_reflns_number_gt 16147
_reflns_number_total 17336
_reflns_threshold_expression >2sigma(I)
_cod_data_source_file b815854a.txt
_cod_data_source_block freds
_cod_depositor_comments
;
The following automatic conversions were performed:

'_refine_ls_hydrogen_treatment' value 'constrained' was replaced with
the value 'constr' as specified in the replacement file
'src/cod-tools/trunk/data/replacement-values/replacement_values.lst'.

Automatic conversion script
Id: cif_fix_values 5376 2017-05-30 11:51:03Z andrius 
;
_cod_original_cell_volume 5876(3)
_cod_original_sg_symbol_H-M Pca2(1)
_cod_database_code 7000173

loop_
_symmetry_equiv_pos_as_xyz
'x, y, z'
'-x, -y, z+1/2'
'x+1/2, -y, z'
'-x+1/2, y, z+1/2'

loop_
_atom_site_label
_atom_site_type_symbol
_atom_site_fract_x
_atom_site_fract_y
_atom_site_fract_z
_atom_site_U_iso_or_equiv
_atom_site_adp_type
_atom_site_occupancy
_atom_site_symmetry_multiplicity
_atom_site_calc_flag
_atom_site_refinement_flags
_atom_site_disorder_assembly
_atom_site_disorder_group
Cd1 Cd 0.315816(8) 0.487607(11) 0.840571(11) 0.01930(5) Uani 1 1 d . . .
Cd2 Cd 0.567003(8) 0.009062(10) 0.720371(12) 0.01851(5) Uani 1 1 d . . .
Cl1 Cl 0.25144(4) 0.47316(5) 0.71082(6) 0.04100(18) Uani 1 1 d . . .
Cl2 Cl 0.50060(4) 0.01370(5) 0.84907(6) 0.03723(18) Uani 1 1 d . . .
P1 P 0.29082(3) 0.36305(4) 0.93976(5) 0.02118(15) Uani 1 1 d . . .
P2 P 0.27212(3) 0.61061(4) 0.92484(5) 0.02191(14) Uani 1 1 d . . .
P3 P 0.52770(3) 0.12417(4) 0.61850(5) 0.01960(14) Uani 1 1 d . . .
P4 P 0.54174(3) -0.12302(4) 0.63467(5) 0.02103(14) Uani 1 1 d . . .
Si1 Si 0.43872(4) 0.49601(5) 0.92111(8) 0.0241(2) Uani 1 1 d . . .
Si2 Si 0.69217(4) 0.00554(5) 0.64402(8) 0.02317(19) Uani 1 1 d . . .
N4 N 0.63665(11) 0.00883(13) 0.5649(2) 0.0205(5) Uani 1 1 d . . .
N3 N 0.65887(12) 0.01345(15) 0.74150(19) 0.0275(6) Uani 1 1 d . . .
N2 N 0.38099(11) 0.50338(13) 0.9971(2) 0.0212(5) Uani 1 1 d . . .
N1 N 0.40691(11) 0.50140(14) 0.8209(2) 0.0258(6) Uani 1 1 d . . .
C42 C 0.47857(13) -0.11964(18) 0.5615(2) 0.0277(6) Uani 1 1 d . . .
H42A H 0.4866 -0.0769 0.5167 0.033 Uiso 1 1 calc R . .
C31 C 0.62055(12) -0.06010(16) 0.5084(2) 0.0231(6) Uani 1 1 d . . .
H31A H 0.6536 -0.0740 0.4705 0.028 Uiso 1 1 calc R . .
H31B H 0.5889 -0.0432 0.4691 0.028 Uiso 1 1 calc R . .
C36 C 0.45238(12) 0.12499(19) 0.5789(2) 0.0295(6) Uani 1 1 d . . .
H36A H 0.4460 0.0723 0.5484 0.035 Uiso 1 1 calc R . .
C28 C 0.73536(14) -0.0888(2) 0.6252(2) 0.0376(8) Uani 1 1 d . . .
H28A H 0.7729 -0.0744 0.6011 0.056 Uiso 1 1 calc R . .
H28B H 0.7153 -0.1238 0.5833 0.056 Uiso 1 1 calc R . .
H28C H 0.7404 -0.1172 0.6814 0.056 Uiso 1 1 calc R . .
C27 C 0.74483(14) 0.0883(2) 0.6179(2) 0.0384(8) Uani 1 1 d . . .
H27A H 0.7803 0.0647 0.5950 0.058 Uiso 1 1 calc R . .
H27B H 0.7532 0.1189 0.6718 0.058 Uiso 1 1 calc R . .
H27C H 0.7284 0.1244 0.5734 0.058 Uiso 1 1 calc R . .
C33 C 0.54275(14) 0.22585(17) 0.6639(2) 0.0292(7) Uani 1 1 d . . .
H33A H 0.5238 0.2674 0.6261 0.035 Uiso 1 1 calc R . .
C39 C 0.53984(15) -0.21983(18) 0.6953(2) 0.0334(7) Uani 1 1 d . . .
H39A H 0.5367 -0.2647 0.6515 0.040 Uiso 1 1 calc R . .
C44 C 0.46832(16) -0.1970(2) 0.5098(2) 0.0427(8) Uani 1 1 d . . .
H44A H 0.4344 -0.1907 0.4725 0.064 Uiso 1 1 calc R . .
H44B H 0.4624 -0.2417 0.5511 0.064 Uiso 1 1 calc R . .
H44C H 0.5017 -0.2085 0.4726 0.064 Uiso 1 1 calc R . .
C32 C 0.60185(12) -0.13597(17) 0.5587(2) 0.0286(6) Uani 1 1 d . . .
H32A H 0.6350 -0.1563 0.5928 0.034 Uiso 1 1 calc R . .
H32B H 0.5915 -0.1779 0.5150 0.034 Uiso 1 1 calc R . .
C35 C 0.60786(13) 0.24067(19) 0.6648(2) 0.0350(7) Uani 1 1 d . . .
H35A H 0.6157 0.2943 0.6890 0.052 Uiso 1 1 calc R . .
H35B H 0.6227 0.2374 0.6044 0.052 Uiso 1 1 calc R . .
H35C H 0.6265 0.1998 0.7016 0.052 Uiso 1 1 calc R . .
C23 C 0.68243(12) 0.0227(2) 0.8312(3) 0.0282(7) Uani 1 1 d . . .
C1 C 0.43219(14) 0.49651(19) 0.7340(3) 0.0339(10) Uani 1 1 d . . .
C26 C 0.74805(18) 0.0167(3) 0.8339(4) 0.0567(11) Uani 1 1 d . . .
H26A H 0.7600 -0.0356 0.8103 0.085 Uiso 1 1 calc R . .
H26B H 0.7612 0.0219 0.8951 0.085 Uiso 1 1 calc R . .
H26C H 0.7647 0.0599 0.7980 0.085 Uiso 1 1 calc R . .
C16 C 0.17157(13) 0.3928(2) 0.9532(2) 0.0376(7) Uani 1 1 d . . .
H16A H 0.1384 0.3961 0.9925 0.056 Uiso 1 1 calc R . .
H16B H 0.1648 0.3515 0.9082 0.056 Uiso 1 1 calc R . .
H16C H 0.1774 0.4450 0.9244 0.056 Uiso 1 1 calc R . .
C4 C 0.49846(19) 0.5074(2) 0.7359(3) 0.0536(12) Uani 1 1 d . . .
H4A H 0.5155 0.4658 0.7736 0.080 Uiso 1 1 calc R . .
H4B H 0.5078 0.5607 0.7596 0.080 Uiso 1 1 calc R . .
H4C H 0.5137 0.5025 0.6758 0.080 Uiso 1 1 calc R . .
C13 C 0.34677(15) 0.2469(2) 0.8386(2) 0.0430(8) Uani 1 1 d . . .
H13A H 0.3462 0.1924 0.8139 0.064 Uiso 1 1 calc R . .
H13B H 0.3799 0.2528 0.8778 0.064 Uiso 1 1 calc R . .
H13C H 0.3494 0.2863 0.7906 0.064 Uiso 1 1 calc R . .
C43 C 0.42395(13) -0.0932(2) 0.6106(3) 0.0418(8) Uani 1 1 d . . .
H43A H 0.3917 -0.0922 0.5691 0.063 Uiso 1 1 calc R . .
H43B H 0.4296 -0.0393 0.6354 0.063 Uiso 1 1 calc R . .
H43C H 0.4158 -0.1313 0.6584 0.063 Uiso 1 1 calc R . .
C25 C 0.65842(15) -0.0420(2) 0.8924(2) 0.0392(8) Uani 1 1 d . . .
H25A H 0.6692 -0.0953 0.8703 0.059 Uiso 1 1 calc R . .
H25B H 0.6166 -0.0377 0.8944 0.059 Uiso 1 1 calc R . .
H25C H 0.6740 -0.0345 0.9520 0.059 Uiso 1 1 calc R . .
C12 C 0.23946(16) 0.2500(2) 0.8304(2) 0.0485(9) Uani 1 1 d . . .
H12A H 0.2403 0.1960 0.8043 0.073 Uiso 1 1 calc R . .
H12B H 0.2402 0.2905 0.7833 0.073 Uiso 1 1 calc R . .
H12C H 0.2045 0.2564 0.8654 0.073 Uiso 1 1 calc R . .
C3 C 0.41976(15) 0.4146(2) 0.6923(2) 0.0412(8) Uani 1 1 d . . .
H3A H 0.3783 0.4058 0.6904 0.062 Uiso 1 1 calc R . .
H3B H 0.4378 0.3722 0.7276 0.062 Uiso 1 1 calc R . .
H3C H 0.4352 0.4133 0.6321 0.062 Uiso 1 1 calc R . .
C20 C 0.19539(12) 0.6116(2) 0.9564(2) 0.0319(7) Uani 1 1 d . . .
H20A H 0.1889 0.5616 0.9918 0.038 Uiso 1 1 calc R . .
C38 C 0.43984(14) 0.1903(2) 0.5111(2) 0.0408(8) Uani 1 1 d . . .
H38A H 0.3996 0.1871 0.4931 0.061 Uiso 1 1 calc R . .
H38B H 0.4645 0.1827 0.4594 0.061 Uiso 1 1 calc R . .
H38C H 0.4473 0.2433 0.5372 0.061 Uiso 1 1 calc R . .
C24 C 0.66537(16) 0.1056(2) 0.8665(2) 0.0419(8) Uani 1 1 d . . .
H24A H 0.6808 0.1475 0.8276 0.063 Uiso 1 1 calc R . .
H24B H 0.6808 0.1127 0.9262 0.063 Uiso 1 1 calc R . .
H24C H 0.6236 0.1098 0.8683 0.063 Uiso 1 1 calc R . .
C8 C 0.34906(12) 0.35878(16) 1.0211(2) 0.0257(6) Uani 1 1 d . . .
H8A H 0.3374 0.3222 1.0695 0.031 Uiso 1 1 calc R . .
H8B H 0.3831 0.3348 0.9923 0.031 Uiso 1 1 calc R . .
C10 C 0.30681(12) 0.61075(17) 1.03365(19) 0.0255(6) Uani 1 1 d . . .
H10A H 0.3046 0.6658 1.0584 0.031 Uiso 1 1 calc R . .
H10B H 0.2850 0.5748 1.0734 0.031 Uiso 1 1 calc R . .
C9 C 0.37007(12) 0.58384(17) 1.0340(2) 0.0280(6) Uani 1 1 d . . .
H9A H 0.3927 0.6236 1.0000 0.034 Uiso 1 1 calc R . .
H9B H 0.3842 0.5849 1.0957 0.034 Uiso 1 1 calc R . .
C2 C 0.40696(17) 0.5616(2) 0.6739(2) 0.0483(9) Uani 1 1 d . . .
H2A H 0.3653 0.5559 0.6718 0.073 Uiso 1 1 calc R . .
H2B H 0.4227 0.5558 0.6142 0.073 Uiso 1 1 calc R . .
H2C H 0.4168 0.6149 0.6972 0.073 Uiso 1 1 calc R . .
C11 C 0.29219(14) 0.26138(18) 0.8908(2) 0.0299(7) Uani 1 1 d . . .
H11A H 0.2902 0.2209 0.9396 0.036 Uiso 1 1 calc R . .
C41 C 0.59493(15) -0.2312(2) 0.7489(2) 0.0445(9) Uani 1 1 d . . .
H41A H 0.5934 -0.2828 0.7803 0.067 Uiso 1 1 calc R . .
H41B H 0.5987 -0.1873 0.7917 0.067 Uiso 1 1 calc R . .
H41C H 0.6279 -0.2309 0.7089 0.067 Uiso 1 1 calc R . .
C19 C 0.26838(17) 0.7071(2) 0.7759(2) 0.0477(9) Uani 1 1 d . . .
H19A H 0.2764 0.7595 0.7487 0.072 Uiso 1 1 calc R . .
H19B H 0.2273 0.6960 0.7725 0.072 Uiso 1 1 calc R . .
H19C H 0.2895 0.6650 0.7444 0.072 Uiso 1 1 calc R . .
C21 C 0.17865(15) 0.6824(2) 1.0168(3) 0.0494(10) Uani 1 1 d . . .
H21A H 0.1378 0.6790 1.0310 0.074 Uiso 1 1 calc R . .
H21B H 0.1864 0.7334 0.9865 0.074 Uiso 1 1 calc R . .
H21C H 0.2011 0.6799 1.0715 0.074 Uiso 1 1 calc R . .
C18 C 0.35005(15) 0.7310(2) 0.8771(3) 0.0458(9) Uani 1 1 d . . .
H18A H 0.3560 0.7833 0.8486 0.069 Uiso 1 1 calc R . .
H18B H 0.3728 0.6899 0.8467 0.069 Uiso 1 1 calc R . .
H18C H 0.3619 0.7342 0.9391 0.069 Uiso 1 1 calc R . .
C37 C 0.40916(14) 0.1288(2) 0.6553(3) 0.0486(9) Uani 1 1 d . . .
H37A H 0.3702 0.1288 0.6314 0.073 Uiso 1 1 calc R . .
H37B H 0.4154 0.1782 0.6894 0.073 Uiso 1 1 calc R . .
H37C H 0.4143 0.0819 0.6938 0.073 Uiso 1 1 calc R . .
C7 C 0.36649(12) 0.43979(17) 1.06147(19) 0.0246(6) Uani 1 1 d . . .
H7A H 0.3347 0.4593 1.0990 0.030 Uiso 1 1 calc R . .
H7B H 0.4000 0.4309 1.1003 0.030 Uiso 1 1 calc R . .
C34 C 0.51957(16) 0.2320(2) 0.7583(2) 0.0443(9) Uani 1 1 d . . .
H34A H 0.5277 0.2858 0.7820 0.066 Uiso 1 1 calc R . .
H34B H 0.5381 0.1913 0.7955 0.066 Uiso 1 1 calc R . .
H34C H 0.4781 0.2229 0.7579 0.066 Uiso 1 1 calc R . .
C17 C 0.28696(14) 0.70861(18) 0.8722(2) 0.0310(7) Uani 1 1 d . . .
H17A H 0.2644 0.7510 0.9036 0.037 Uiso 1 1 calc R . .
C5 C 0.48056(13) 0.4015(2) 0.9487(3) 0.0420(9) Uani 1 1 d . . .
H5A H 0.5178 0.4165 0.9734 0.063 Uiso 1 1 calc R . .
H5B H 0.4862 0.3697 0.8949 0.063 Uiso 1 1 calc R . .
H5C H 0.4593 0.3696 0.9921 0.063 Uiso 1 1 calc R . .
C15 C 0.21398(15) 0.2982(2) 1.0676(2) 0.0378(8) Uani 1 1 d . . .
H15A H 0.1787 0.3072 1.1011 0.057 Uiso 1 1 calc R . .
H15B H 0.2460 0.2916 1.1087 0.057 Uiso 1 1 calc R . .
H15C H 0.2100 0.2495 1.0316 0.057 Uiso 1 1 calc R . .
C40 C 0.48777(15) -0.2224(2) 0.7564(3) 0.0492(10) Uani 1 1 d . . .
H40A H 0.4871 -0.2739 0.7880 0.074 Uiso 1 1 calc R . .
H40B H 0.4528 -0.2169 0.7212 0.074 Uiso 1 1 calc R . .
H40C H 0.4901 -0.1782 0.7990 0.074 Uiso 1 1 calc R . .
C14 C 0.22532(12) 0.37067(17) 1.0075(2) 0.0263(6) Uani 1 1 d . . .
H14A H 0.2319 0.4172 1.0481 0.032 Uiso 1 1 calc R . .
C6 C 0.49166(14) 0.5793(2) 0.9483(3) 0.0428(9) Uani 1 1 d . . .
H6A H 0.5263 0.5558 0.9740 0.064 Uiso 1 1 calc R . .
H6B H 0.4743 0.6167 0.9906 0.064 Uiso 1 1 calc R . .
H6C H 0.5016 0.6085 0.8941 0.064 Uiso 1 1 calc R . .
C22 C 0.15518(14) 0.6061(3) 0.8772(3) 0.0569(11) Uani 1 1 d . . .
H22A H 0.1154 0.6067 0.8978 0.085 Uiso 1 1 calc R . .
H22B H 0.1625 0.5560 0.8450 0.085 Uiso 1 1 calc R . .
H22C H 0.1617 0.6521 0.8380 0.085 Uiso 1 1 calc R . .
C30 C 0.56614(11) 0.11581(17) 0.51351(19) 0.0236(5) Uani 1 1 d . . .
H30A H 0.5444 0.0790 0.4746 0.028 Uiso 1 1 calc R . .
H30B H 0.5663 0.1695 0.4850 0.028 Uiso 1 1 calc R . .
C29 C 0.62789(12) 0.08575(17) 0.5183(2) 0.0266(6) Uani 1 1 d . . .
H29A H 0.6425 0.0799 0.4573 0.032 Uiso 1 1 calc R . .
H29B H 0.6513 0.1275 0.5479 0.032 Uiso 1 1 calc R . .

loop_
_atom_site_aniso_label
_atom_site_aniso_U_11
_atom_site_aniso_U_22
_atom_site_aniso_U_33
_atom_site_aniso_U_23
_atom_site_aniso_U_13
_atom_site_aniso_U_12
Cd1 0.01782(10) 0.02436(9) 0.01572(10) 0.00038(10) -0.00117(8) -0.00032(6)
Cd2 0.01779(10) 0.02170(9) 0.01603(11) -0.00079(10) 0.00120(8) -0.00070(6)
Cl1 0.0403(4) 0.0586(5) 0.0241(4) -0.0069(4) -0.0144(4) 0.0042(4)
Cl2 0.0384(4) 0.0496(4) 0.0237(4) -0.0005(3) 0.0144(3) -0.0032(3)
P1 0.0235(3) 0.0213(3) 0.0187(4) -0.0007(3) 0.0006(3) -0.0019(3)
P2 0.0210(3) 0.0227(3) 0.0221(4) 0.0015(3) 0.0000(3) 0.0023(3)
P3 0.0194(3) 0.0203(3) 0.0190(3) -0.0005(3) 0.0004(3) 0.0020(2)
P4 0.0240(3) 0.0191(3) 0.0200(4) -0.0003(2) -0.0004(3) -0.0013(3)
Si1 0.0159(4) 0.0330(4) 0.0233(6) 0.0018(3) -0.0009(3) -0.0015(3)
Si2 0.0161(4) 0.0320(4) 0.0214(5) -0.0031(3) 0.0003(4) 0.0003(3)
N4 0.0206(12) 0.0219(11) 0.0190(13) -0.0040(9) -0.0012(10) -0.0014(8)
N3 0.0218(13) 0.0429(15) 0.0178(16) -0.0036(10) -0.0006(11) -0.0020(10)
N2 0.0169(12) 0.0241(11) 0.0226(15) -0.0016(8) 0.0006(10) -0.0003(8)
N1 0.0160(12) 0.0392(14) 0.0224(16) 0.0009(9) 0.0030(11) -0.0038(9)
C42 0.0312(15) 0.0273(14) 0.0246(15) 0.0048(11) -0.0052(12) -0.0031(12)
C31 0.0219(13) 0.0274(13) 0.0198(14) -0.0059(11) 0.0007(10) 0.0012(10)
C36 0.0221(14) 0.0371(16) 0.0293(16) -0.0024(12) -0.0011(12) 0.0042(12)
C28 0.0290(16) 0.0505(19) 0.0332(19) -0.0085(15) -0.0024(13) 0.0163(14)
C27 0.0316(17) 0.055(2) 0.0289(17) -0.0008(15) 0.0002(14) -0.0159(15)
C33 0.0382(17) 0.0211(13) 0.0282(16) -0.0011(11) -0.0044(13) 0.0048(12)
C39 0.050(2) 0.0207(13) 0.0293(18) 0.0053(11) -0.0059(14) -0.0040(13)
C44 0.050(2) 0.0416(19) 0.0368(19) -0.0041(15) -0.0196(16) -0.0075(15)
C32 0.0306(15) 0.0211(13) 0.0342(16) -0.0037(11) 0.0063(12) 0.0007(11)
C35 0.0391(17) 0.0326(16) 0.0333(17) -0.0018(13) -0.0027(14) -0.0088(13)
C23 0.0246(15) 0.0417(16) 0.0185(18) -0.0019(15) -0.0046(12) -0.0016(12)
C1 0.0252(17) 0.0473(19) 0.029(2) 0.0025(13) 0.0076(13) -0.0033(13)
C26 0.0309(19) 0.104(3) 0.035(2) -0.012(2) -0.0048(19) 0.0031(19)
C16 0.0256(15) 0.047(2) 0.040(2) -0.0019(16) 0.0007(14) -0.0001(14)
C4 0.035(2) 0.091(3) 0.035(3) -0.0044(19) 0.0194(19) -0.0125(17)
C13 0.058(2) 0.0366(17) 0.0345(18) -0.0087(16) 0.0170(17) 0.0046(14)
C43 0.0277(16) 0.046(2) 0.052(2) 0.0063(17) 0.0022(16) 0.0004(14)
C25 0.0473(19) 0.0424(19) 0.0278(17) 0.0080(14) -0.0118(15) -0.0031(16)
C12 0.060(2) 0.0448(19) 0.041(2) -0.0191(17) -0.0011(18) -0.0136(16)
C3 0.0411(18) 0.055(2) 0.0271(17) -0.0072(15) 0.0103(14) -0.0010(16)
C20 0.0249(14) 0.0378(17) 0.0330(17) 0.0084(14) 0.0046(13) 0.0070(12)
C38 0.0343(17) 0.048(2) 0.040(2) 0.0032(16) -0.0083(15) 0.0115(14)
C24 0.057(2) 0.0418(19) 0.0269(17) -0.0084(14) -0.0152(15) 0.0017(16)
C8 0.0248(13) 0.0256(13) 0.0269(15) 0.0074(11) -0.0049(11) 0.0015(11)
C10 0.0267(14) 0.0252(14) 0.0244(14) -0.0045(11) -0.0013(11) 0.0026(10)
C9 0.0299(15) 0.0251(14) 0.0288(16) -0.0057(11) -0.0050(12) -0.0001(11)
C2 0.052(2) 0.060(2) 0.033(2) 0.0168(17) 0.0092(16) 0.0057(18)
C11 0.0410(17) 0.0224(14) 0.0263(16) -0.0036(12) 0.0069(13) -0.0036(13)
C41 0.0451(19) 0.050(2) 0.038(2) 0.0124(16) -0.0100(16) 0.0055(16)
C19 0.058(2) 0.047(2) 0.038(2) 0.0203(16) -0.0075(17) 0.0012(17)
C21 0.044(2) 0.045(2) 0.060(3) 0.0101(19) 0.0228(18) 0.0183(16)
C18 0.048(2) 0.042(2) 0.047(2) 0.0133(16) -0.0007(17) -0.0134(16)
C37 0.0266(17) 0.071(3) 0.048(2) -0.006(2) 0.0046(15) 0.0049(16)
C7 0.0235(13) 0.0326(15) 0.0178(14) 0.0000(11) -0.0019(10) 0.0002(11)
C34 0.055(2) 0.0377(18) 0.041(2) -0.0163(15) 0.0076(17) 0.0040(16)
C17 0.0413(18) 0.0218(14) 0.0300(17) 0.0015(11) 0.0074(14) 0.0027(12)
C5 0.0228(15) 0.053(2) 0.051(2) 0.0129(17) 0.0110(15) 0.0121(14)
C15 0.0423(18) 0.0367(18) 0.0343(18) 0.0046(14) 0.0116(15) -0.0096(14)
C40 0.045(2) 0.056(2) 0.046(2) 0.0209(18) 0.0003(17) -0.0145(17)
C14 0.0246(14) 0.0289(14) 0.0254(15) -0.0016(11) 0.0040(12) -0.0023(11)
C6 0.0243(16) 0.064(2) 0.040(2) -0.0015(17) -0.0035(14) -0.0138(15)
C22 0.0261(17) 0.092(3) 0.053(2) 0.013(2) -0.0043(16) 0.0063(18)
C30 0.0258(14) 0.0272(13) 0.0180(13) 0.0020(10) 0.0021(10) -0.0013(10)
C29 0.0237(13) 0.0332(15) 0.0230(15) 0.0030(12) 0.0081(11) -0.0005(11)

loop_
_atom_type_symbol
_atom_type_description
_atom_type_scat_dispersion_real
_atom_type_scat_dispersion_imag
_atom_type_scat_source
C C -0.0020 0.0020 'International Tables Vol C Tables 4.2.6.8 and 6.1.1.4'
H H 0.0000 0.0000 'International Tables Vol C Tables 4.2.6.8 and 6.1.1.4'
N N -0.0031 0.0040 'International Tables Vol C Tables 4.2.6.8 and 6.1.1.4'
Si Si 0.0833 0.0850 'International Tables Vol C Tables 4.2.6.8 and 6.1.1.4'
P P 0.1013 0.1134 'International Tables Vol C Tables 4.2.6.8 and 6.1.1.4'
Cl Cl 0.1408 0.1896 'International Tables Vol C Tables 4.2.6.8 and 6.1.1.4'
Cd Cd -0.9197 1.4096 'International Tables Vol C Tables 4.2.6.8 and 6.1.1.4'

loop_
_geom_angle_atom_site_label_1
_geom_angle_atom_site_label_2
_geom_angle_atom_site_label_3
_geom_angle
_geom_angle_site_symmetry_1
_geom_angle_site_symmetry_3
_geom_angle_publ_flag
N1 Cd1 Cl1 119.83(9) . . ?
N1 Cd1 P2 111.66(7) . . ?
Cl1 Cd1 P2 102.96(3) . . ?
N1 Cd1 P1 112.46(7) . . ?
Cl1 Cd1 P1 103.97(3) . . ?
P2 Cd1 P1 104.47(3) . . ?
N1 Cd1 Si1 31.07(9) . . ?
Cl1 Cd1 Si1 150.38(3) . . ?
P2 Cd1 Si1 97.69(3) . . ?
P1 Cd1 Si1 90.96(3) . . ?
N3 Cd2 Cl2 119.97(8) . . ?
N3 Cd2 P4 108.92(7) . . ?
Cl2 Cd2 P4 105.84(3) . . ?
N3 Cd2 P3 114.11(8) . . ?
Cl2 Cd2 P3 102.65(3) . . ?
P4 Cd2 P3 103.93(3) . . ?
N3 Cd2 Si2 30.17(8) . . ?
Cl2 Cd2 Si2 150.10(3) . . ?
P4 Cd2 Si2 90.70(3) . . ?
P3 Cd2 Si2 97.09(3) . . ?
C8 P1 C11 102.76(14) . . ?
C8 P1 C14 104.21(14) . . ?
C11 P1 C14 107.46(14) . . ?
C8 P1 Cd1 104.42(9) . . ?
C11 P1 Cd1 119.24(11) . . ?
C14 P1 Cd1 116.64(10) . . ?
C10 P2 C17 107.66(15) . . ?
C10 P2 C20 101.31(14) . . ?
C17 P2 C20 106.55(15) . . ?
C10 P2 Cd1 105.43(9) . . ?
C17 P2 Cd1 113.88(11) . . ?
C20 P2 Cd1 120.65(11) . . ?
C30 P3 C33 107.31(14) . . ?
C30 P3 C36 100.68(13) . . ?
C33 P3 C36 106.98(14) . . ?
C30 P3 Cd2 106.45(9) . . ?
C33 P3 Cd2 112.26(11) . . ?
C36 P3 Cd2 121.77(10) . . ?
C32 P4 C42 103.97(15) . . ?
C32 P4 C39 103.17(15) . . ?
C42 P4 C39 107.71(14) . . ?
C32 P4 Cd2 103.71(10) . . ?
C42 P4 Cd2 116.89(10) . . ?
C39 P4 Cd2 119.19(11) . . ?
N1 Si1 N2 104.07(14) . . ?
N1 Si1 C5 117.91(17) . . ?
N2 Si1 C5 107.82(15) . . ?
N1 Si1 C6 116.19(16) . . ?
N2 Si1 C6 107.70(16) . . ?
C5 Si1 C6 102.65(18) . . ?
N1 Si1 Cd1 41.27(9) . . ?
N2 Si1 Cd1 63.73(10) . . ?
C5 Si1 Cd1 121.57(12) . . ?
C6 Si1 Cd1 135.67(12) . . ?
N3 Si2 N4 104.70(15) . . ?
N3 Si2 C28 116.59(16) . . ?
N4 Si2 C28 108.46(14) . . ?
N3 Si2 C27 115.50(15) . . ?
N4 Si2 C27 108.35(15) . . ?
C28 Si2 C27 102.97(18) . . ?
N3 Si2 Cd2 40.73(10) . . ?
N4 Si2 Cd2 64.24(10) . . ?
C28 Si2 Cd2 124.68(12) . . ?
C27 Si2 Cd2 132.05(12) . . ?
C29 N4 C31 111.0(3) . . ?
C29 N4 Si2 116.96(18) . . ?
C31 N4 Si2 123.74(19) . . ?
C23 N3 Si2 130.3(2) . . ?
C23 N3 Cd2 120.6(2) . . ?
Si2 N3 Cd2 109.10(15) . . ?
C9 N2 C7 111.1(3) . . ?
C9 N2 Si1 116.10(19) . . ?
C7 N2 Si1 123.51(18) . . ?
C1 N1 Si1 129.3(2) . . ?
C1 N1 Cd1 121.5(2) . . ?
Si1 N1 Cd1 107.66(15) . . ?
C44 C42 C43 110.9(3) . . ?
C44 C42 P4 114.1(2) . . ?
C43 C42 P4 112.5(2) . . ?
C44 C42 H42A 106.2 . . ?
C43 C42 H42A 106.2 . . ?
P4 C42 H42A 106.2 . . ?
N4 C31 C32 114.9(3) . . ?
N4 C31 H31A 108.5 . . ?
C32 C31 H31A 108.5 . . ?
N4 C31 H31B 108.5 . . ?
C32 C31 H31B 108.5 . . ?
H31A C31 H31B 107.5 . . ?
C38 C36 C37 110.6(3) . . ?
C38 C36 P3 113.9(2) . . ?
C37 C36 P3 112.3(2) . . ?
C38 C36 H36A 106.5 . . ?
C37 C36 H36A 106.5 . . ?
P3 C36 H36A 106.5 . . ?
Si2 C28 H28A 109.5 . . ?
Si2 C28 H28B 109.5 . . ?
H28A C28 H28B 109.5 . . ?
Si2 C28 H28C 109.5 . . ?
H28A C28 H28C 109.5 . . ?
H28B C28 H28C 109.5 . . ?
Si2 C27 H27A 109.5 . . ?
Si2 C27 H27B 109.5 . . ?
H27A C27 H27B 109.5 . . ?
Si2 C27 H27C 109.5 . . ?
H27A C27 H27C 109.5 . . ?
H27B C27 H27C 109.5 . . ?
C34 C33 C35 109.3(3) . . ?
C34 C33 P3 109.8(2) . . ?
C35 C33 P3 109.6(2) . . ?
C34 C33 H33A 109.4 . . ?
C35 C33 H33A 109.4 . . ?
P3 C33 H33A 109.4 . . ?
C40 C39 C41 110.2(3) . . ?
C40 C39 P4 110.1(2) . . ?
C41 C39 P4 110.4(2) . . ?
C40 C39 H39A 108.7 . . ?
C41 C39 H39A 108.7 . . ?
P4 C39 H39A 108.7 . . ?
C42 C44 H44A 109.5 . . ?
C42 C44 H44B 109.5 . . ?
H44A C44 H44B 109.5 . . ?
C42 C44 H44C 109.5 . . ?
H44A C44 H44C 109.5 . . ?
H44B C44 H44C 109.5 . . ?
C31 C32 P4 115.74(19) . . ?
C31 C32 H32A 108.3 . . ?
P4 C32 H32A 108.3 . . ?
C31 C32 H32B 108.3 . . ?
P4 C32 H32B 108.3 . . ?
H32A C32 H32B 107.4 . . ?
C33 C35 H35A 109.5 . . ?
C33 C35 H35B 109.5 . . ?
H35A C35 H35B 109.5 . . ?
C33 C35 H35C 109.5 . . ?
H35A C35 H35C 109.5 . . ?
H35B C35 H35C 109.5 . . ?
N3 C23 C25 110.4(3) . . ?
N3 C23 C24 108.6(3) . . ?
C25 C23 C24 109.0(3) . . ?
N3 C23 C26 113.0(4) . . ?
C25 C23 C26 107.7(3) . . ?
C24 C23 C26 108.0(3) . . ?
N1 C1 C3 110.4(3) . . ?
N1 C1 C2 110.1(3) . . ?
C3 C1 C2 108.1(4) . . ?
N1 C1 C4 112.5(4) . . ?
C3 C1 C4 107.4(3) . . ?
C2 C1 C4 108.2(3) . . ?
C23 C26 H26A 109.5 . . ?
C23 C26 H26B 109.5 . . ?
H26A C26 H26B 109.5 . . ?
C23 C26 H26C 109.5 . . ?
H26A C26 H26C 109.5 . . ?
H26B C26 H26C 109.5 . . ?
C14 C16 H16A 109.5 . . ?
C14 C16 H16B 109.5 . . ?
H16A C16 H16B 109.5 . . ?
C14 C16 H16C 109.5 . . ?
H16A C16 H16C 109.5 . . ?
H16B C16 H16C 109.5 . . ?
C1 C4 H4A 109.5 . . ?
C1 C4 H4B 109.5 . . ?
H4A C4 H4B 109.5 . . ?
C1 C4 H4C 109.5 . . ?
H4A C4 H4C 109.5 . . ?
H4B C4 H4C 109.5 . . ?
C11 C13 H13A 109.5 . . ?
C11 C13 H13B 109.5 . . ?
H13A C13 H13B 109.5 . . ?
C11 C13 H13C 109.5 . . ?
H13A C13 H13C 109.5 . . ?
H13B C13 H13C 109.5 . . ?
C42 C43 H43A 109.5 . . ?
C42 C43 H43B 109.5 . . ?
H43A C43 H43B 109.5 . . ?
C42 C43 H43C 109.5 . . ?
H43A C43 H43C 109.5 . . ?
H43B C43 H43C 109.5 . . ?
C23 C25 H25A 109.5 . . ?
C23 C25 H25B 109.5 . . ?
H25A C25 H25B 109.5 . . ?
C23 C25 H25C 109.5 . . ?
H25A C25 H25C 109.5 . . ?
H25B C25 H25C 109.5 . . ?
C11 C12 H12A 109.5 . . ?
C11 C12 H12B 109.5 . . ?
H12A C12 H12B 109.5 . . ?
C11 C12 H12C 109.5 . . ?
H12A C12 H12C 109.5 . . ?
H12B C12 H12C 109.5 . . ?
C1 C3 H3A 109.5 . . ?
C1 C3 H3B 109.5 . . ?
H3A C3 H3B 109.5 . . ?
C1 C3 H3C 109.5 . . ?
H3A C3 H3C 109.5 . . ?
H3B C3 H3C 109.5 . . ?
C22 C20 C21 110.8(3) . . ?
C22 C20 P2 113.1(2) . . ?
C21 C20 P2 113.9(2) . . ?
C22 C20 H20A 106.1 . . ?
C21 C20 H20A 106.1 . . ?
P2 C20 H20A 106.1 . . ?
C36 C38 H38A 109.5 . . ?
C36 C38 H38B 109.5 . . ?
H38A C38 H38B 109.5 . . ?
C36 C38 H38C 109.5 . . ?
H38A C38 H38C 109.5 . . ?
H38B C38 H38C 109.5 . . ?
C23 C24 H24A 109.5 . . ?
C23 C24 H24B 109.5 . . ?
H24A C24 H24B 109.5 . . ?
C23 C24 H24C 109.5 . . ?
H24A C24 H24C 109.5 . . ?
H24B C24 H24C 109.5 . . ?
C7 C8 P1 115.49(19) . . ?
C7 C8 H8A 108.4 . . ?
P1 C8 H8A 108.4 . . ?
C7 C8 H8B 108.4 . . ?
P1 C8 H8B 108.4 . . ?
H8A C8 H8B 107.5 . . ?
C9 C10 P2 115.2(2) . . ?
C9 C10 H10A 108.5 . . ?
P2 C10 H10A 108.5 . . ?
C9 C10 H10B 108.5 . . ?
P2 C10 H10B 108.5 . . ?
H10A C10 H10B 107.5 . . ?
N2 C9 C10 115.3(2) . . ?
N2 C9 H9A 108.4 . . ?
C10 C9 H9A 108.4 . . ?
N2 C9 H9B 108.4 . . ?
C10 C9 H9B 108.4 . . ?
H9A C9 H9B 107.5 . . ?
C1 C2 H2A 109.5 . . ?
C1 C2 H2B 109.5 . . ?
H2A C2 H2B 109.5 . . ?
C1 C2 H2C 109.5 . . ?
H2A C2 H2C 109.5 . . ?
H2B C2 H2C 109.5 . . ?
C13 C11 C12 110.0(3) . . ?
C13 C11 P1 111.6(2) . . ?
C12 C11 P1 109.6(2) . . ?
C13 C11 H11A 108.5 . . ?
C12 C11 H11A 108.5 . . ?
P1 C11 H11A 108.5 . . ?
C39 C41 H41A 109.5 . . ?
C39 C41 H41B 109.5 . . ?
H41A C41 H41B 109.5 . . ?
C39 C41 H41C 109.5 . . ?
H41A C41 H41C 109.5 . . ?
H41B C41 H41C 109.5 . . ?
C17 C19 H19A 109.5 . . ?
C17 C19 H19B 109.5 . . ?
H19A C19 H19B 109.5 . . ?
C17 C19 H19C 109.5 . . ?
H19A C19 H19C 109.5 . . ?
H19B C19 H19C 109.5 . . ?
C20 C21 H21A 109.5 . . ?
C20 C21 H21B 109.5 . . ?
H21A C21 H21B 109.5 . . ?
C20 C21 H21C 109.5 . . ?
H21A C21 H21C 109.5 . . ?
H21B C21 H21C 109.5 . . ?
C17 C18 H18A 109.5 . . ?
C17 C18 H18B 109.5 . . ?
H18A C18 H18B 109.5 . . ?
C17 C18 H18C 109.5 . . ?
H18A C18 H18C 109.5 . . ?
H18B C18 H18C 109.5 . . ?
C36 C37 H37A 109.5 . . ?
C36 C37 H37B 109.5 . . ?
H37A C37 H37B 109.5 . . ?
C36 C37 H37C 109.5 . . ?
H37A C37 H37C 109.5 . . ?
H37B C37 H37C 109.5 . . ?
N2 C7 C8 115.2(2) . . ?
N2 C7 H7A 108.5 . . ?
C8 C7 H7A 108.5 . . ?
N2 C7 H7B 108.5 . . ?
C8 C7 H7B 108.5 . . ?
H7A C7 H7B 107.5 . . ?
C33 C34 H34A 109.5 . . ?
C33 C34 H34B 109.5 . . ?
H34A C34 H34B 109.5 . . ?
C33 C34 H34C 109.5 . . ?
H34A C34 H34C 109.5 . . ?
H34B C34 H34C 109.5 . . ?
C19 C17 C18 109.1(3) . . ?
C19 C17 P2 110.3(2) . . ?
C18 C17 P2 112.1(2) . . ?
C19 C17 H17A 108.4 . . ?
C18 C17 H17A 108.4 . . ?
P2 C17 H17A 108.4 . . ?
Si1 C5 H5A 109.5 . . ?
Si1 C5 H5B 109.5 . . ?
H5A C5 H5B 109.5 . . ?
Si1 C5 H5C 109.5 . . ?
H5A C5 H5C 109.5 . . ?
H5B C5 H5C 109.5 . . ?
C14 C15 H15A 109.5 . . ?
C14 C15 H15B 109.5 . . ?
H15A C15 H15B 109.5 . . ?
C14 C15 H15C 109.5 . . ?
H15A C15 H15C 109.5 . . ?
H15B C15 H15C 109.5 . . ?
C39 C40 H40A 109.5 . . ?
C39 C40 H40B 109.5 . . ?
H40A C40 H40B 109.5 . . ?
C39 C40 H40C 109.5 . . ?
H40A C40 H40C 109.5 . . ?
H40B C40 H40C 109.5 . . ?
C15 C14 C16 111.3(3) . . ?
C15 C14 P1 114.8(2) . . ?
C16 C14 P1 113.3(2) . . ?
C15 C14 H14A 105.5 . . ?
C16 C14 H14A 105.5 . . ?
P1 C14 H14A 105.5 . . ?
Si1 C6 H6A 109.5 . . ?
Si1 C6 H6B 109.5 . . ?
H6A C6 H6B 109.5 . . ?
Si1 C6 H6C 109.5 . . ?
H6A C6 H6C 109.5 . . ?
H6B C6 H6C 109.5 . . ?
C20 C22 H22A 109.5 . . ?
C20 C22 H22B 109.5 . . ?
H22A C22 H22B 109.5 . . ?
C20 C22 H22C 109.5 . . ?
H22A C22 H22C 109.5 . . ?
H22B C22 H22C 109.5 . . ?
C29 C30 P3 116.5(2) . . ?
C29 C30 H30A 108.2 . . ?
P3 C30 H30A 108.2 . . ?
C29 C30 H30B 108.2 . . ?
P3 C30 H30B 108.2 . . ?
H30A C30 H30B 107.3 . . ?
N4 C29 C30 115.9(2) . . ?
N4 C29 H29A 108.3 . . ?
C30 C29 H29A 108.3 . . ?
N4 C29 H29B 108.3 . . ?
C30 C29 H29B 108.3 . . ?
H29A C29 H29B 107.4 . . ?

loop_
_geom_bond_atom_site_label_1
_geom_bond_atom_site_label_2
_geom_bond_distance
_geom_bond_site_symmetry_2
_geom_bond_publ_flag
Cd1 N1 2.162(3) . ?
Cd1 Cl1 2.4858(11) . ?
Cd1 P2 2.6160(10) . ?
Cd1 P1 2.6220(10) . ?
Cd1 Si1 3.1240(13) . ?
Cd2 N3 2.172(3) . ?
Cd2 Cl2 2.4920(11) . ?
Cd2 P4 2.6160(10) . ?
Cd2 P3 2.6223(9) . ?
Cd2 Si2 3.1462(13) . ?
P1 C8 1.837(3) . ?
P1 C11 1.844(3) . ?
P1 C14 1.847(3) . ?
P2 C10 1.836(3) . ?
P2 C17 1.845(3) . ?
P2 C20 1.856(3) . ?
P3 C30 1.831(3) . ?
P3 C33 1.857(3) . ?
P3 C36 1.860(3) . ?
P4 C32 1.828(3) . ?
P4 C42 1.846(3) . ?
P4 C39 1.852(3) . ?
Si1 N1 1.692(3) . ?
Si1 N2 1.778(3) . ?
Si1 C5 1.896(3) . ?
Si1 C6 1.902(3) . ?
Si2 N3 1.673(3) . ?
Si2 N4 1.767(3) . ?
Si2 C28 1.886(3) . ?
Si2 C27 1.887(3) . ?
N4 C29 1.474(4) . ?
N4 C31 1.478(4) . ?
N3 C23 1.472(5) . ?
N2 C9 1.470(4) . ?
N2 C7 1.476(4) . ?
N1 C1 1.444(6) . ?
C42 C44 1.524(4) . ?
C42 C43 1.541(4) . ?
C42 H42A 1.0000 . ?
C31 C32 1.536(4) . ?
C31 H31A 0.9900 . ?
C31 H31B 0.9900 . ?
C36 C38 1.522(4) . ?
C36 C37 1.537(4) . ?
C36 H36A 1.0000 . ?
C28 H28A 0.9800 . ?
C28 H28B 0.9800 . ?
C28 H28C 0.9800 . ?
C27 H27A 0.9800 . ?
C27 H27B 0.9800 . ?
C27 H27C 0.9800 . ?
C33 C34 1.532(5) . ?
C33 C35 1.542(4) . ?
C33 H33A 1.0000 . ?
C39 C40 1.529(5) . ?
C39 C41 1.534(4) . ?
C39 H39A 1.0000 . ?
C44 H44A 0.9800 . ?
C44 H44B 0.9800 . ?
C44 H44C 0.9800 . ?
C32 H32A 0.9900 . ?
C32 H32B 0.9900 . ?
C35 H35A 0.9800 . ?
C35 H35B 0.9800 . ?
C35 H35C 0.9800 . ?
C23 C25 1.527(5) . ?
C23 C24 1.530(5) . ?
C23 C26 1.538(5) . ?
C1 C3 1.527(5) . ?
C1 C2 1.531(5) . ?
C1 C4 1.560(5) . ?
C26 H26A 0.9800 . ?
C26 H26B 0.9800 . ?
C26 H26C 0.9800 . ?
C16 C14 1.546(4) . ?
C16 H16A 0.9800 . ?
C16 H16B 0.9800 . ?
C16 H16C 0.9800 . ?
C4 H4A 0.9800 . ?
C4 H4B 0.9800 . ?
C4 H4C 0.9800 . ?
C13 C11 1.520(4) . ?
C13 H13A 0.9800 . ?
C13 H13B 0.9800 . ?
C13 H13C 0.9800 . ?
C43 H43A 0.9800 . ?
C43 H43B 0.9800 . ?
C43 H43C 0.9800 . ?
C25 H25A 0.9800 . ?
C25 H25B 0.9800 . ?
C25 H25C 0.9800 . ?
C12 C11 1.546(5) . ?
C12 H12A 0.9800 . ?
C12 H12B 0.9800 . ?
C12 H12C 0.9800 . ?
C3 H3A 0.9800 . ?
C3 H3B 0.9800 . ?
C3 H3C 0.9800 . ?
C20 C22 1.526(5) . ?
C20 C21 1.540(5) . ?
C20 H20A 1.0000 . ?
C38 H38A 0.9800 . ?
C38 H38B 0.9800 . ?
C38 H38C 0.9800 . ?
C24 H24A 0.9800 . ?
C24 H24B 0.9800 . ?
C24 H24C 0.9800 . ?
C8 C7 1.533(4) . ?
C8 H8A 0.9900 . ?
C8 H8B 0.9900 . ?
C10 C9 1.545(4) . ?
C10 H10A 0.9900 . ?
C10 H10B 0.9900 . ?
C9 H9A 0.9900 . ?
C9 H9B 0.9900 . ?
C2 H2A 0.9800 . ?
C2 H2B 0.9800 . ?
C2 H2C 0.9800 . ?
C11 H11A 1.0000 . ?
C41 H41A 0.9800 . ?
C41 H41B 0.9800 . ?
C41 H41C 0.9800 . ?
C19 C17 1.521(5) . ?
C19 H19A 0.9800 . ?
C19 H19B 0.9800 . ?
C19 H19C 0.9800 . ?
C21 H21A 0.9800 . ?
C21 H21B 0.9800 . ?
C21 H21C 0.9800 . ?
C18 C17 1.523(5) . ?
C18 H18A 0.9800 . ?
C18 H18B 0.9800 . ?
C18 H18C 0.9800 . ?
C37 H37A 0.9800 . ?
C37 H37B 0.9800 . ?
C37 H37C 0.9800 . ?
C7 H7A 0.9900 . ?
C7 H7B 0.9900 . ?
C34 H34A 0.9800 . ?
C34 H34B 0.9800 . ?
C34 H34C 0.9800 . ?
C17 H17A 1.0000 . ?
C5 H5A 0.9800 . ?
C5 H5B 0.9800 . ?
C5 H5C 0.9800 . ?
C15 C14 1.532(4) . ?
C15 H15A 0.9800 . ?
C15 H15B 0.9800 . ?
C15 H15C 0.9800 . ?
C40 H40A 0.9800 . ?
C40 H40B 0.9800 . ?
C40 H40C 0.9800 . ?
C14 H14A 1.0000 . ?
C6 H6A 0.9800 . ?
C6 H6B 0.9800 . ?
C6 H6C 0.9800 . ?
C22 H22A 0.9800 . ?
C22 H22B 0.9800 . ?
C22 H22C 0.9800 . ?
C30 C29 1.529(4) . ?
C30 H30A 0.9900 . ?
C30 H30B 0.9900 . ?
C29 H29A 0.9900 . ?
C29 H29B 0.9900 . ?

loop_
_geom_torsion_atom_site_label_1
_geom_torsion_atom_site_label_2
_geom_torsion_atom_site_label_3
_geom_torsion_atom_site_label_4
_geom_torsion
_geom_torsion_site_symmetry_1
_geom_torsion_site_symmetry_2
_geom_torsion_site_symmetry_3
_geom_torsion_site_symmetry_4
_geom_torsion_publ_flag
N1 Cd1 P1 C8 35.52(13) . . . . ?
Cl1 Cd1 P1 C8 166.62(10) . . . . ?
P2 Cd1 P1 C8 -85.76(10) . . . . ?
Si1 Cd1 P1 C8 12.44(10) . . . . ?
N1 Cd1 P1 C11 -78.40(15) . . . . ?
Cl1 Cd1 P1 C11 52.70(13) . . . . ?
P2 Cd1 P1 C11 160.33(13) . . . . ?
Si1 Cd1 P1 C11 -101.47(13) . . . . ?
N1 Cd1 P1 C14 149.88(14) . . . . ?
Cl1 Cd1 P1 C14 -79.02(12) . . . . ?
P2 Cd1 P1 C14 28.61(12) . . . . ?
Si1 Cd1 P1 C14 126.81(11) . . . . ?
N1 Cd1 P2 C10 -62.80(13) . . . . ?
Cl1 Cd1 P2 C10 167.37(10) . . . . ?
P1 Cd1 P2 C10 59.00(10) . . . . ?
Si1 Cd1 P2 C10 -34.00(10) . . . . ?
N1 Cd1 P2 C17 55.00(15) . . . . ?
Cl1 Cd1 P2 C17 -74.83(12) . . . . ?
P1 Cd1 P2 C17 176.80(12) . . . . ?
Si1 Cd1 P2 C17 83.80(12) . . . . ?
N1 Cd1 P2 C20 -176.37(15) . . . . ?
Cl1 Cd1 P2 C20 53.80(13) . . . . ?
P1 Cd1 P2 C20 -54.57(12) . . . . ?
Si1 Cd1 P2 C20 -147.57(12) . . . . ?
N3 Cd2 P3 C30 57.50(13) . . . . ?
Cl2 Cd2 P3 C30 -171.11(10) . . . . ?
P4 Cd2 P3 C30 -60.99(10) . . . . ?
Si2 Cd2 P3 C30 31.50(10) . . . . ?
N3 Cd2 P3 C33 -59.64(14) . . . . ?
Cl2 Cd2 P3 C33 71.76(12) . . . . ?
P4 Cd2 P3 C33 -178.13(11) . . . . ?
Si2 Cd2 P3 C33 -85.64(12) . . . . ?
N3 Cd2 P3 C36 171.71(14) . . . . ?
Cl2 Cd2 P3 C36 -56.90(12) . . . . ?
P4 Cd2 P3 C36 53.22(12) . . . . ?
Si2 Cd2 P3 C36 145.71(12) . . . . ?
N3 Cd2 P4 C32 -36.36(14) . . . . ?
Cl2 Cd2 P4 C32 -166.62(11) . . . . ?
P3 Cd2 P4 C32 85.64(11) . . . . ?
Si2 Cd2 P4 C32 -11.84(11) . . . . ?
N3 Cd2 P4 C42 -150.08(14) . . . . ?
Cl2 Cd2 P4 C42 79.66(12) . . . . ?
P3 Cd2 P4 C42 -28.08(11) . . . . ?
Si2 Cd2 P4 C42 -125.56(11) . . . . ?
N3 Cd2 P4 C39 77.53(16) . . . . ?
Cl2 Cd2 P4 C39 -52.72(14) . . . . ?
P3 Cd2 P4 C39 -160.47(13) . . . . ?
Si2 Cd2 P4 C39 102.05(14) . . . . ?
Cl1 Cd1 Si1 N1 14.25(14) . . . . ?
P2 Cd1 Si1 N1 -119.82(12) . . . . ?
P1 Cd1 Si1 N1 135.44(12) . . . . ?
N1 Cd1 Si1 N2 166.78(15) . . . . ?
Cl1 Cd1 Si1 N2 -178.97(9) . . . . ?
P2 Cd1 Si1 N2 46.96(8) . . . . ?
P1 Cd1 Si1 N2 -57.78(8) . . . . ?
N1 Cd1 Si1 C5 -97.6(2) . . . . ?
Cl1 Cd1 Si1 C5 -83.38(16) . . . . ?
P2 Cd1 Si1 C5 142.55(15) . . . . ?
P1 Cd1 Si1 C5 37.81(16) . . . . ?
N1 Cd1 Si1 C6 77.9(2) . . . . ?
Cl1 Cd1 Si1 C6 92.2(2) . . . . ?
P2 Cd1 Si1 C6 -41.9(2) . . . . ?
P1 Cd1 Si1 C6 -146.6(2) . . . . ?
Cl2 Cd2 Si2 N3 -3.97(15) . . . . ?
P4 Cd2 Si2 N3 -128.64(14) . . . . ?
P3 Cd2 Si2 N3 127.23(14) . . . . ?
N3 Cd2 Si2 N4 -172.87(16) . . . . ?
Cl2 Cd2 Si2 N4 -176.84(9) . . . . ?
P4 Cd2 Si2 N4 58.49(8) . . . . ?
P3 Cd2 Si2 N4 -45.64(8) . . . . ?
N3 Cd2 Si2 C28 91.8(2) . . . . ?
Cl2 Cd2 Si2 C28 87.79(16) . . . . ?
P4 Cd2 Si2 C28 -36.88(15) . . . . ?
P3 Cd2 Si2 C28 -141.01(15) . . . . ?
N3 Cd2 Si2 C27 -80.9(2) . . . . ?
Cl2 Cd2 Si2 C27 -84.82(18) . . . . ?
P4 Cd2 Si2 C27 150.51(17) . . . . ?
P3 Cd2 Si2 C27 46.38(17) . . . . ?
N3 Si2 N4 C29 101.7(2) . . . . ?
C28 Si2 N4 C29 -133.2(2) . . . . ?
C27 Si2 N4 C29 -22.1(3) . . . . ?
Cd2 Si2 N4 C29 106.5(2) . . . . ?
N3 Si2 N4 C31 -112.8(2) . . . . ?
C28 Si2 N4 C31 12.3(3) . . . . ?
C27 Si2 N4 C31 123.4(3) . . . . ?
Cd2 Si2 N4 C31 -108.0(2) . . . . ?
N4 Si2 N3 C23 -172.9(3) . . . . ?
C28 Si2 N3 C23 67.3(3) . . . . ?
C27 Si2 N3 C23 -53.9(3) . . . . ?
Cd2 Si2 N3 C23 -179.5(4) . . . . ?
N4 Si2 N3 Cd2 6.63(15) . . . . ?
C28 Si2 N3 Cd2 -113.19(16) . . . . ?
C27 Si2 N3 Cd2 125.69(16) . . . . ?
Cl2 Cd2 N3 C23 -2.7(3) . . . . ?
P4 Cd2 N3 C23 -124.7(2) . . . . ?
P3 Cd2 N3 C23 119.7(2) . . . . ?
Si2 Cd2 N3 C23 179.6(3) . . . . ?
Cl2 Cd2 N3 Si2 177.72(9) . . . . ?
P4 Cd2 N3 Si2 55.66(14) . . . . ?
P3 Cd2 N3 Si2 -59.95(14) . . . . ?
N1 Si1 N2 C9 -97.2(2) . . . . ?
C5 Si1 N2 C9 136.8(2) . . . . ?
C6 Si1 N2 C9 26.7(3) . . . . ?
Cd1 Si1 N2 C9 -106.1(2) . . . . ?
N1 Si1 N2 C7 119.2(2) . . . . ?
C5 Si1 N2 C7 -6.8(3) . . . . ?
C6 Si1 N2 C7 -116.9(3) . . . . ?
Cd1 Si1 N2 C7 110.2(2) . . . . ?
N2 Si1 N1 C1 -178.2(2) . . . . ?
C5 Si1 N1 C1 -58.8(3) . . . . ?
C6 Si1 N1 C1 63.6(3) . . . . ?
Cd1 Si1 N1 C1 -166.0(3) . . . . ?
N2 Si1 N1 Cd1 -12.20(13) . . . . ?
C5 Si1 N1 Cd1 107.13(16) . . . . ?
C6 Si1 N1 Cd1 -130.41(15) . . . . ?
Cl1 Cd1 N1 C1 -4.6(2) . . . . ?
P2 Cd1 N1 C1 -125.0(2) . . . . ?
P1 Cd1 N1 C1 117.9(2) . . . . ?
Si1 Cd1 N1 C1 167.3(3) . . . . ?
Cl1 Cd1 N1 Si1 -171.94(8) . . . . ?
P2 Cd1 N1 Si1 67.68(12) . . . . ?
P1 Cd1 N1 Si1 -49.39(13) . . . . ?
C32 P4 C42 C44 63.2(3) . . . . ?
C39 P4 C42 C44 -45.9(3) . . . . ?
Cd2 P4 C42 C44 176.7(2) . . . . ?
C32 P4 C42 C43 -169.3(2) . . . . ?
C39 P4 C42 C43 81.7(2) . . . . ?
Cd2 P4 C42 C43 -55.7(2) . . . . ?
C29 N4 C31 C32 -153.5(2) . . . . ?
Si2 N4 C31 C32 59.2(3) . . . . ?
C30 P3 C36 C38 -55.3(3) . . . . ?
C33 P3 C36 C38 56.7(3) . . . . ?
Cd2 P3 C36 C38 -172.41(19) . . . . ?
C30 P3 C36 C37 178.0(2) . . . . ?
C33 P3 C36 C37 -70.0(3) . . . . ?
Cd2 P3 C36 C37 60.9(3) . . . . ?
C30 P3 C33 C34 -171.2(2) . . . . ?
C36 P3 C33 C34 81.4(3) . . . . ?
Cd2 P3 C33 C34 -54.6(2) . . . . ?
C30 P3 C33 C35 -51.1(2) . . . . ?
C36 P3 C33 C35 -158.5(2) . . . . ?
Cd2 P3 C33 C35 65.5(2) . . . . ?
C32 P4 C39 C40 -174.6(2) . . . . ?
C42 P4 C39 C40 -65.0(3) . . . . ?
Cd2 P4 C39 C40 71.2(3) . . . . ?
C32 P4 C39 C41 63.5(3) . . . . ?
C42 P4 C39 C41 173.1(2) . . . . ?
Cd2 P4 C39 C41 -50.7(3) . . . . ?
N4 C31 C32 P4 57.2(3) . . . . ?
C42 P4 C32 C31 76.8(2) . . . . ?
C39 P4 C32 C31 -170.8(2) . . . . ?
Cd2 P4 C32 C31 -45.9(2) . . . . ?
Si2 N3 C23 C25 -126.6(3) . . . . ?
Cd2 N3 C23 C25 53.9(4) . . . . ?
Si2 N3 C23 C24 114.0(3) . . . . ?
Cd2 N3 C23 C24 -65.5(3) . . . . ?
Si2 N3 C23 C26 -5.9(4) . . . . ?
Cd2 N3 C23 C26 174.6(2) . . . . ?
Si1 N1 C1 C3 104.9(3) . . . . ?
Cd1 N1 C1 C3 -59.4(3) . . . . ?
Si1 N1 C1 C2 -135.9(3) . . . . ?
Cd1 N1 C1 C2 59.9(3) . . . . ?
Si1 N1 C1 C4 -15.1(4) . . . . ?
Cd1 N1 C1 C4 -179.4(2) . . . . ?
C10 P2 C20 C22 -176.2(3) . . . . ?
C17 P2 C20 C22 71.3(3) . . . . ?
Cd1 P2 C20 C22 -60.5(3) . . . . ?
C10 P2 C20 C21 56.0(3) . . . . ?
C17 P2 C20 C21 -56.4(3) . . . . ?
Cd1 P2 C20 C21 171.7(2) . . . . ?
C11 P1 C8 C7 169.0(2) . . . . ?
C14 P1 C8 C7 -79.0(2) . . . . ?
Cd1 P1 C8 C7 43.8(2) . . . . ?
C17 P2 C10 C9 -86.5(2) . . . . ?
C20 P2 C10 C9 161.9(2) . . . . ?
Cd1 P2 C10 C9 35.4(2) . . . . ?
C7 N2 C9 C10 -78.7(3) . . . . ?
Si1 N2 C9 C10 133.3(2) . . . . ?
P2 C10 C9 N2 -56.9(3) . . . . ?
C8 P1 C11 C13 -66.5(3) . . . . ?
C14 P1 C11 C13 -176.1(2) . . . . ?
Cd1 P1 C11 C13 48.3(3) . . . . ?
C8 P1 C11 C12 171.3(2) . . . . ?
C14 P1 C11 C12 61.8(3) . . . . ?
Cd1 P1 C11 C12 -73.9(2) . . . . ?
C9 N2 C7 C8 152.6(2) . . . . ?
Si1 N2 C7 C8 -62.2(3) . . . . ?
P1 C8 C7 N2 -53.8(3) . . . . ?
C10 P2 C17 C19 170.2(2) . . . . ?
C20 P2 C17 C19 -81.8(3) . . . . ?
Cd1 P2 C17 C19 53.7(3) . . . . ?
C10 P2 C17 C18 48.4(3) . . . . ?
C20 P2 C17 C18 156.4(2) . . . . ?
Cd1 P2 C17 C18 -68.1(3) . . . . ?
C8 P1 C14 C15 -62.7(3) . . . . ?
C11 P1 C14 C15 45.9(3) . . . . ?
Cd1 P1 C14 C15 -177.20(19) . . . . ?
C8 P1 C14 C16 168.0(2) . . . . ?
C11 P1 C14 C16 -83.5(2) . . . . ?
Cd1 P1 C14 C16 53.5(2) . . . . ?
C33 P3 C30 C29 87.8(2) . . . . ?
C36 P3 C30 C29 -160.5(2) . . . . ?
Cd2 P3 C30 C29 -32.6(2) . . . . ?
C31 N4 C29 C30 78.2(3) . . . . ?
Si2 N4 C29 C30 -132.1(2) . . . . ?
P3 C30 C29 N4 53.7(3) . . . . ?
